data_4069072
loop_
_publ_author_name
'Tang, Christina Y.'
'Smith, William'
'Vidovic, Dragoslav'
'Thompson, Amber L.'
'Chaplin, Adrian B.'
'Aldridge, Simon'

_publ_section_title
;
 Sterically Encumbered Iridium Bis(N-heterocyclic carbene) Systems:
 Multiple C&#x2212;H Activation Processes and Isomeric Normal/Abnormal
 Carbene Complexes
;
_journal_issue 10
_journal_name_full Organometallics
_journal_page_first 3059
_journal_paper_doi 10.1021/om9000082
_journal_volume 28
_journal_year 2009
_chemical_formula_moiety 'C54 H70 Cl1 Ir1 N4'
_chemical_formula_sum 'C54 H70 Cl Ir N4'
_chemical_formula_weight 1002.85
_chemical_melting_point ?
_space_group_IT_number 2
_symmetry_cell_setting triclinic
_symmetry_space_group_name_Hall '-P 1'
_symmetry_space_group_name_H-M 'P -1'
_atom_sites_solution_hydrogens geom
_atom_sites_solution_primary direct
_audit_creation_date 08-04-21
_audit_creation_method CRYSTALS_ver_12.85
_cell_angle_alpha 111.9236(5)
_cell_angle_beta 90.1622(5)
_cell_angle_gamma 98.7584(6)
_cell_formula_units_Z 2
_cell_length_a 11.9455(1)
_cell_length_b 14.0235(2)
_cell_length_c 17.5834(2)
_cell_measurement_reflns_used 11442
_cell_measurement_temperature 150
_cell_measurement_theta_max 27
_cell_measurement_theta_min 5
_cell_volume 2694.93(6)
_computing_cell_refinement 'DENZO/SCALEPACK (Otwinowski & Minor, 1997)'
_computing_data_collection 'COLLECT (Nonius, 1997-2001).'
_computing_data_reduction 'DENZO/SCALEPACK (Otwinowski & Minor, 1997)'
_computing_molecular_graphics 'CAMERON (Watkin et al., 1996)'
_computing_publication_material 'CRYSTALS (Betteridge et al., 2003)'
_computing_structure_refinement 'CRYSTALS (Betteridge et al., 2003)'
_computing_structure_solution 'SIR92 (Altomare et al., 1994)'
_diffrn_ambient_temperature 150
_diffrn_measured_fraction_theta_full 0.992
_diffrn_measured_fraction_theta_max 0.990
_diffrn_measurement_device 'Nonius KappaCCD'
_diffrn_measurement_device_type Area
_diffrn_measurement_method \w
_diffrn_radiation_monochromator graphite
_diffrn_radiation_type 'Mo K\a'
_diffrn_radiation_wavelength 0.71073
_diffrn_reflns_av_R_equivalents 0.045
_diffrn_reflns_limit_h_max 14
_diffrn_reflns_limit_h_min -15
_diffrn_reflns_limit_k_max 18
_diffrn_reflns_limit_k_min -17
_diffrn_reflns_limit_l_max 22
_diffrn_reflns_limit_l_min -22
_diffrn_reflns_number 43999
_diffrn_reflns_theta_full 26.632
_diffrn_reflns_theta_max 27.456
_diffrn_reflns_theta_min 5.171
_diffrn_standards_number 0
_exptl_absorpt_coefficient_mu 2.562
_exptl_absorpt_correction_T_max 0.68
_exptl_absorpt_correction_T_min 0.61
_exptl_absorpt_correction_type multi-scan
_exptl_absorpt_process_details 'DENZO/SCALEPACK (Otwinowski & Minor, 1997)'
_exptl_crystal_colour red
_exptl_crystal_density_diffrn 1.236
_exptl_crystal_density_method 'not measured'
_exptl_crystal_description plate
_exptl_crystal_F_000 1032
_exptl_crystal_size_max 0.40
_exptl_crystal_size_mid 0.20
_exptl_crystal_size_min 0.15
_platon_squeeze_details
;
The discrete Fourier transform of the void region were treated as 
contributions to the A and B parts of the calculated structure factors.
;
_refine_diff_density_max 2.13
_refine_diff_density_min -1.26
_refine_ls_extinction_method None
_refine_ls_goodness_of_fit_ref 0.9052
_refine_ls_hydrogen_treatment constr
_refine_ls_matrix_type full
_refine_ls_number_parameters 541
_refine_ls_number_reflns 12229
_refine_ls_number_restraints 0
_refine_ls_R_factor_all 0.0434
_refine_ls_R_factor_gt 0.0319
_refine_ls_shift/su_max 0.001127
_refine_ls_structure_factor_coef Fsqd
_refine_ls_weighting_details
;
 Method= Modified Sheldrick 
 w=1/[\s^2^(F^2^) + ( 0.05P)^2^ + 2.75P] 
 ,where P=(max(Fo^2^,0) + 2Fc^2^)/3 
;
_refine_ls_weighting_scheme calc
_refine_ls_wR_factor_all 0.0826
_refine_ls_wR_factor_gt 0.0780
_refine_ls_wR_factor_ref 0.0826
_reflns_limit_h_max 15
_reflns_limit_h_min -15
_reflns_limit_k_max 16
_reflns_limit_k_min -18
_reflns_limit_l_max 22
_reflns_limit_l_min 0
_reflns_number_gt 10334
_reflns_number_total 12229
_reflns_threshold_expression I>2.0\s(I)
_oxford_diffrn_Wilson_B_factor 0.00
_oxford_diffrn_Wilson_scale 0.00
_oxford_refine_ls_r_factor_ref 0.0434
_oxford_refine_ls_scale 0.16960(5)
_oxford_reflns_number_all 12229
_oxford_reflns_threshold_expression_ref I>-3.0\s(I)
_oxford_structure_analysis_title 011wsdv08
_cod_data_source_file om9000082_si_001.cif
_cod_data_source_block 1
_cod_depositor_comments
;
The following automatic conversions were performed:

'_chemical_melting_point' value 'not measured' was changed to '?' -
the value is undefined or not given.

'_symmetry_cell_setting' value
'Triclinic' changed to 'triclinic' according to
/home/saulius/struct/CIF-dictionaries/cif_core.dic dictionary named
'cif_core.dic' version 2.4.2 from 2011-04-26.

Automatic conversion script
Id: cif_fix_values 1715 2011-07-08 13:25:40Z adriana 
;
_cod_original_sg_symbol_H-M 'P -1 '
_cod_original_formula_sum 'C54 H70 Cl1 Ir1 N4'
_cod_database_code 4069072

loop_
_symmetry_equiv_pos_as_xyz
x,y,z
-x,-y,-z

loop_
_atom_site_label
_atom_site_type_symbol
_atom_site_fract_x
_atom_site_fract_y
_atom_site_fract_z
_atom_site_U_iso_or_equiv
_atom_site_occupancy
_atom_site_adp_type
_atom_site_refinement_flags_posn
Ir1 Ir 0.712557(10) 0.352523(10) 0.160931(8) 0.0181 1.0000 Uani .
Cl2 Cl 0.70558(7) 0.20011(7) 0.18613(5) 0.0250 1.0000 Uani .
C3 C 0.8703(3) 0.3426(3) 0.1196(2) 0.0208 1.0000 Uani .
N4 N 0.9699(2) 0.3378(2) 0.15629(17) 0.0211 1.0000 Uani .
C5 C 1.0631(3) 0.3624(3) 0.1163(2) 0.0259 1.0000 Uani .
C6 C 1.0241(3) 0.3802(3) 0.0525(2) 0.0260 1.0000 Uani .
N7 N 0.9067(2) 0.3649(2) 0.05366(18) 0.0222 1.0000 Uani .
C8 C 0.8355(3) 0.3772(3) -0.0069(2) 0.0235 1.0000 Uani .
C9 C 0.7465(3) 0.4344(3) 0.0188(2) 0.0234 1.0000 Uani .
C10 C 0.6990(3) 0.4630(3) 0.1025(2) 0.0232 1.0000 Uani .
C11 C 0.7655(3) 0.5085(3) 0.1786(2) 0.0253 1.0000 Uani .
H12 H 0.8461 0.5272 0.1764 0.0301 1.0000 Uiso R
H13 H 0.7371 0.5585 0.2257 0.0293 1.0000 Uiso R
C14 C 0.5830(3) 0.4959(3) 0.1026(2) 0.0280 1.0000 Uani .
H15 H 0.5484 0.5000 0.1530 0.0436 1.0000 Uiso R
H16 H 0.5913 0.5623 0.0983 0.0437 1.0000 Uiso R
H17 H 0.5333 0.4454 0.0578 0.0433 1.0000 Uiso R
C18 C 0.6949(3) 0.4589(3) -0.0418(2) 0.0287 1.0000 Uani .
C19 C 0.7246(3) 0.4231(3) -0.1223(3) 0.0341 1.0000 Uani .
C20 C 0.8022(3) 0.3572(3) -0.1469(2) 0.0322 1.0000 Uani .
C21 C 0.8587(3) 0.3312(3) -0.0899(2) 0.0269 1.0000 Uani .
C22 C 0.9334(3) 0.2460(3) -0.1219(2) 0.0294 1.0000 Uani .
C23 C 1.0353(4) 0.2773(4) -0.1651(3) 0.0441 1.0000 Uani .
H24 H 1.0815 0.2234 -0.1806 0.0686 1.0000 Uiso R
H25 H 1.0812 0.3419 -0.1293 0.0689 1.0000 Uiso R
H26 H 1.0093 0.2861 -0.2143 0.0682 1.0000 Uiso R
C27 C 0.8617(4) 0.1447(4) -0.1791(3) 0.0482 1.0000 Uani .
H28 H 0.9077 0.0907 -0.1976 0.0678 1.0000 Uiso R
H29 H 0.8302 0.1554 -0.2248 0.0678 1.0000 Uiso R
H30 H 0.8011 0.1231 -0.1496 0.0679 1.0000 Uiso R
H31 H 0.9633 0.2308 -0.0767 0.0355 1.0000 Uiso R
H32 H 0.8167 0.3282 -0.2029 0.0400 1.0000 Uiso R
H33 H 0.6896 0.4452 -0.1602 0.0431 1.0000 Uiso R
H34 H 0.6390 0.5020 -0.0271 0.0363 1.0000 Uiso R
H35 H 1.0649 0.3994 0.0140 0.0325 1.0000 Uiso R
H36 H 1.1381 0.3644 0.1317 0.0307 1.0000 Uiso R
C37 C 0.9887(3) 0.3230(3) 0.2324(2) 0.0248 1.0000 Uani .
C38 C 1.0196(3) 0.4121(3) 0.3038(2) 0.0254 1.0000 Uani .
C39 C 1.0308(3) 0.5213(3) 0.3051(2) 0.0295 1.0000 Uani .
C40 C 0.9467(4) 0.5825(4) 0.3601(3) 0.0416 1.0000 Uani .
H41 H 0.9502 0.6505 0.3567 0.0618 1.0000 Uiso R
H42 H 0.9651 0.5939 0.4167 0.0616 1.0000 Uiso R
H43 H 0.8712 0.5431 0.3437 0.0622 1.0000 Uiso R
C44 C 1.1524(3) 0.5795(3) 0.3323(3) 0.0365 1.0000 Uani .
H45 H 1.1583 0.6503 0.3332 0.0535 1.0000 Uiso R
H46 H 1.1716 0.5853 0.3873 0.0539 1.0000 Uiso R
H47 H 1.2046 0.5437 0.2950 0.0542 1.0000 Uiso R
H48 H 1.0144 0.5139 0.2486 0.0340 1.0000 Uiso R
C49 C 1.0430(3) 0.3962(3) 0.3755(2) 0.0321 1.0000 Uani .
C50 C 1.0370(3) 0.2964(4) 0.3752(3) 0.0380 1.0000 Uani .
C51 C 1.0101(3) 0.2103(3) 0.3024(3) 0.0355 1.0000 Uani .
C52 C 0.9862(3) 0.2207(3) 0.2289(2) 0.0260 1.0000 Uani .
C53 C 0.9676(3) 0.1279(3) 0.1487(2) 0.0309 1.0000 Uani .
C54 C 1.0825(3) 0.1058(4) 0.1118(3) 0.0427 1.0000 Uani .
H55 H 1.0703 0.0436 0.0614 0.0610 1.0000 Uiso R
H56 H 1.1304 0.0949 0.1506 0.0609 1.0000 Uiso R
H57 H 1.1188 0.1648 0.0998 0.0612 1.0000 Uiso R
C58 C 0.9033(4) 0.0292(3) 0.1557(3) 0.0437 1.0000 Uani .
H59 H 0.8894 -0.0271 0.1005 0.0663 1.0000 Uiso R
H60 H 0.9473 0.0046 0.1890 0.0666 1.0000 Uiso R
H61 H 0.8313 0.0435 0.1799 0.0667 1.0000 Uiso R
H62 H 0.9221 0.1471 0.1118 0.0365 1.0000 Uiso R
H63 H 1.0087 0.1461 0.3028 0.0441 1.0000 Uiso R
H64 H 1.0499 0.2857 0.4237 0.0479 1.0000 Uiso R
H65 H 1.0618 0.4537 0.4245 0.0369 1.0000 Uiso R
C66 C 0.5559(3) 0.3667(3) 0.2107(2) 0.0195 1.0000 Uani .
N67 N 0.4526(2) 0.3006(2) 0.18385(17) 0.0197 1.0000 Uani .
C68 C 0.3651(3) 0.3418(3) 0.2304(2) 0.0261 1.0000 Uani .
C69 C 0.4107(3) 0.4330(3) 0.2891(2) 0.0275 1.0000 Uani .
N70 N 0.5266(2) 0.4482(2) 0.27774(17) 0.0214 1.0000 Uani .
C71 C 0.6007(3) 0.5289(3) 0.3436(2) 0.0227 1.0000 Uani .
C72 C 0.6561(3) 0.4979(3) 0.3993(2) 0.0255 1.0000 Uani .
C73 C 0.6435(3) 0.3856(3) 0.3915(2) 0.0268 1.0000 Uani .
C74 C 0.7552(4) 0.3538(4) 0.4066(3) 0.0442 1.0000 Uani .
H75 H 0.7426 0.2801 0.3960 0.0653 1.0000 Uiso R
H76 H 0.7849 0.3903 0.4620 0.0660 1.0000 Uiso R
H77 H 0.8100 0.3678 0.3704 0.0658 1.0000 Uiso R
C78 C 0.5537(4) 0.3639(4) 0.4469(3) 0.0530 1.0000 Uani .
H79 H 0.5508 0.2939 0.4447 0.0795 1.0000 Uiso R
H80 H 0.5714 0.4102 0.5017 0.0797 1.0000 Uiso R
H81 H 0.4793 0.3728 0.4303 0.0798 1.0000 Uiso R
H82 H 0.6163 0.3418 0.3349 0.0305 1.0000 Uiso R
C83 C 0.7174(3) 0.5766(3) 0.4669(2) 0.0305 1.0000 Uani .
C84 C 0.7242(3) 0.6806(3) 0.4790(2) 0.0359 1.0000 Uani .
C85 C 0.6677(3) 0.7088(3) 0.4241(2) 0.0329 1.0000 Uani .
C86 C 0.6033(3) 0.6339(3) 0.3562(2) 0.0277 1.0000 Uani .
C87 C 0.5331(4) 0.6720(3) 0.3037(3) 0.0362 1.0000 Uani .
C88 C 0.4394(4) 0.7260(4) 0.3539(3) 0.0476 1.0000 Uani .
H89 H 0.3958 0.7505 0.3221 0.0668 1.0000 Uiso R
H90 H 0.4741 0.7844 0.4016 0.0663 1.0000 Uiso R
H91 H 0.3898 0.6801 0.3722 0.0668 1.0000 Uiso R
C92 C 0.6053(4) 0.7453(3) 0.2701(3) 0.0498 1.0000 Uani .
H93 H 0.5604 0.7655 0.2359 0.0740 1.0000 Uiso R
H94 H 0.6381 0.8071 0.3157 0.0739 1.0000 Uiso R
H95 H 0.6652 0.7145 0.2385 0.0737 1.0000 Uiso R
H96 H 0.4955 0.6101 0.2570 0.0399 1.0000 Uiso R
H97 H 0.6731 0.7798 0.4329 0.0327 1.0000 Uiso R
H98 H 0.7675 0.7332 0.5240 0.0357 1.0000 Uiso R
H99 H 0.7532 0.5586 0.5057 0.0331 1.0000 Uiso R
H100 H 0.3741 0.4784 0.3298 0.0299 1.0000 Uiso R
H101 H 0.2899 0.3094 0.2209 0.0298 1.0000 Uiso R
C102 C 0.4276(3) 0.1911(3) 0.1278(2) 0.0213 1.0000 Uani .
C103 C 0.4185(3) 0.1151(3) 0.1615(2) 0.0244 1.0000 Uani .
C104 C 0.3838(3) 0.0123(3) 0.1100(2) 0.0266 1.0000 Uani .
C105 C 0.3576(3) -0.0157(3) 0.0263(2) 0.0273 1.0000 Uani .
C106 C 0.3658(3) 0.0614(3) -0.0054(2) 0.0260 1.0000 Uani .
C107 C 0.3996(3) 0.1657(3) 0.0444(2) 0.0230 1.0000 Uani .
C108 C 0.4038(3) 0.2467(3) 0.0061(2) 0.0270 1.0000 Uani .
C109 C 0.5004(3) 0.2382(3) -0.0516(3) 0.0355 1.0000 Uani .
H110 H 0.5080 0.2940 -0.0717 0.0546 1.0000 Uiso R
H111 H 0.5712 0.2409 -0.0235 0.0551 1.0000 Uiso R
H112 H 0.4861 0.1727 -0.0967 0.0546 1.0000 Uiso R
C113 C 0.2915(3) 0.2392(3) -0.0401(3) 0.0346 1.0000 Uani .
H114 H 0.2947 0.2971 -0.0580 0.0528 1.0000 Uiso R
H115 H 0.2771 0.1754 -0.0879 0.0532 1.0000 Uiso R
H116 H 0.2315 0.2412 -0.0047 0.0532 1.0000 Uiso R
H117 H 0.4195 0.3161 0.0484 0.0317 1.0000 Uiso R
H118 H 0.3473 0.0436 -0.0607 0.0290 1.0000 Uiso R
H119 H 0.3345 -0.0876 -0.0081 0.0303 1.0000 Uiso R
H120 H 0.3777 -0.0382 0.1321 0.0323 1.0000 Uiso R
C121 C 0.4389(3) 0.1391(3) 0.2530(2) 0.0301 1.0000 Uani .
C122 C 0.3266(4) 0.1358(4) 0.2949(3) 0.0402 1.0000 Uani .
H123 H 0.3396 0.1562 0.3523 0.0568 1.0000 Uiso R
H124 H 0.2779 0.1786 0.2840 0.0570 1.0000 Uiso R
H125 H 0.2874 0.0655 0.2749 0.0568 1.0000 Uiso R
C126 C 0.5094(4) 0.0658(4) 0.2707(3) 0.0409 1.0000 Uani .
H127 H 0.5284 0.0901 0.3294 0.0635 1.0000 Uiso R
H128 H 0.5775 0.0617 0.2423 0.0641 1.0000 Uiso R
H129 H 0.4651 -0.0021 0.2544 0.0635 1.0000 Uiso R
H130 H 0.4811 0.2099 0.2787 0.0347 1.0000 Uiso R

loop_
_atom_site_aniso_label
_atom_site_aniso_U_11
_atom_site_aniso_U_22
_atom_site_aniso_U_33
_atom_site_aniso_U_23
_atom_site_aniso_U_13
_atom_site_aniso_U_12
Ir1 0.01312(7) 0.02082(8) 0.01909(7) 0.00638(5) -0.00113(4) 0.00214(5)
Cl2 0.0215(4) 0.0255(4) 0.0299(4) 0.0122(4) 0.0038(3) 0.0054(3)
C3 0.0174(16) 0.0198(17) 0.0255(18) 0.0094(14) -0.0005(13) 0.0014(13)
N4 0.0127(13) 0.0284(16) 0.0219(15) 0.0096(13) -0.0020(11) 0.0024(11)
C5 0.0107(15) 0.036(2) 0.0303(19) 0.0129(17) -0.0018(14) 0.0011(14)
C6 0.0156(16) 0.033(2) 0.031(2) 0.0151(17) 0.0030(14) 0.0015(14)
N7 0.0147(13) 0.0272(16) 0.0261(15) 0.0121(13) 0.0006(12) 0.0025(11)
C8 0.0202(17) 0.0283(19) 0.0241(18) 0.0139(15) -0.0023(14) -0.0002(14)
C9 0.0179(16) 0.0242(19) 0.0287(19) 0.0133(15) -0.0018(14) -0.0032(13)
C10 0.0198(17) 0.0220(18) 0.033(2) 0.0150(16) 0.0024(14) 0.0053(14)
C11 0.0217(17) 0.0243(19) 0.0288(19) 0.0098(16) 0.0000(15) 0.0012(14)
C14 0.0234(18) 0.026(2) 0.038(2) 0.0158(17) 0.0017(16) 0.0071(15)
C18 0.0197(17) 0.034(2) 0.037(2) 0.0198(18) -0.0035(15) 0.0013(15)
C19 0.032(2) 0.041(2) 0.035(2) 0.0225(19) -0.0055(17) 0.0014(17)
C20 0.036(2) 0.039(2) 0.0245(19) 0.0164(17) -0.0036(16) 0.0015(17)
C21 0.0211(17) 0.033(2) 0.0282(19) 0.0155(16) 0.0017(15) -0.0023(15)
C22 0.0283(19) 0.035(2) 0.0277(19) 0.0148(17) 0.0042(15) 0.0044(16)
C23 0.040(2) 0.053(3) 0.044(3) 0.024(2) 0.014(2) 0.007(2)
C27 0.042(3) 0.040(3) 0.055(3) 0.010(2) 0.001(2) 0.003(2)
C37 0.0129(15) 0.037(2) 0.0245(18) 0.0113(16) -0.0023(13) 0.0052(14)
C38 0.0143(16) 0.037(2) 0.0236(18) 0.0103(16) -0.0016(14) 0.0050(14)
C39 0.0237(18) 0.034(2) 0.0271(19) 0.0070(17) -0.0002(15) 0.0042(15)
C40 0.032(2) 0.044(3) 0.048(3) 0.015(2) 0.0117(19) 0.0107(19)
C44 0.0244(19) 0.046(3) 0.037(2) 0.016(2) -0.0008(17) -0.0028(17)
C49 0.0244(19) 0.042(2) 0.0262(19) 0.0091(18) -0.0038(15) 0.0039(16)
C50 0.029(2) 0.060(3) 0.030(2) 0.025(2) -0.0085(17) 0.0054(19)
C51 0.030(2) 0.039(2) 0.043(2) 0.021(2) -0.0035(18) 0.0059(17)
C52 0.0157(16) 0.032(2) 0.033(2) 0.0151(17) -0.0045(14) 0.0035(14)
C53 0.0256(19) 0.031(2) 0.036(2) 0.0129(18) -0.0068(16) 0.0038(15)
C54 0.031(2) 0.046(3) 0.044(3) 0.010(2) 0.0008(19) 0.0038(19)
C58 0.034(2) 0.035(2) 0.064(3) 0.021(2) -0.001(2) 0.0067(18)
C66 0.0152(15) 0.0211(17) 0.0183(16) 0.0038(14) -0.0043(13) 0.0015(13)
N67 0.0162(13) 0.0171(14) 0.0208(14) 0.0024(12) 0.0006(11) 0.0011(11)
C68 0.0167(16) 0.0246(19) 0.031(2) 0.0027(16) 0.0015(14) 0.0052(14)
C69 0.0193(17) 0.030(2) 0.0245(18) -0.0009(16) 0.0013(14) 0.0073(15)
N70 0.0146(13) 0.0229(15) 0.0221(15) 0.0032(12) -0.0014(11) 0.0030(11)
C71 0.0145(15) 0.0292(19) 0.0170(16) 0.0005(14) -0.0020(13) 0.0025(13)
C72 0.0150(16) 0.034(2) 0.0210(17) 0.0032(15) 0.0022(13) 0.0051(14)
C73 0.0219(17) 0.038(2) 0.0180(17) 0.0076(16) -0.0014(14) 0.0044(15)
C74 0.033(2) 0.050(3) 0.050(3) 0.017(2) -0.010(2) 0.012(2)
C78 0.056(3) 0.048(3) 0.055(3) 0.020(2) 0.031(3) 0.011(2)
C83 0.0200(17) 0.046(2) 0.0188(17) 0.0042(17) -0.0049(14) 0.0067(16)
C84 0.0213(18) 0.041(2) 0.028(2) -0.0059(18) -0.0032(16) 0.0013(16)
C85 0.0255(19) 0.024(2) 0.034(2) -0.0044(17) -0.0001(16) -0.0005(15)
C86 0.0221(18) 0.029(2) 0.0260(19) 0.0042(16) -0.0006(15) 0.0037(15)
C87 0.041(2) 0.025(2) 0.034(2) 0.0024(17) -0.0115(18) 0.0053(17)
C88 0.038(2) 0.038(3) 0.058(3) 0.006(2) -0.008(2) 0.012(2)
C92 0.068(3) 0.031(2) 0.050(3) 0.015(2) -0.001(2) 0.007(2)
C102 0.0137(15) 0.0191(17) 0.0255(18) 0.0030(14) 0.0027(13) 0.0003(13)
C103 0.0137(16) 0.0266(19) 0.0274(19) 0.0045(15) 0.0040(14) 0.0017(13)
C104 0.0253(18) 0.0231(19) 0.031(2) 0.0104(16) 0.0059(15) 0.0027(14)
C105 0.0243(18) 0.0229(19) 0.0278(19) 0.0035(15) 0.0012(15) -0.0002(14)
C106 0.0252(18) 0.0247(19) 0.0227(18) 0.0044(15) -0.0007(14) 0.0006(14)
C107 0.0160(16) 0.0232(18) 0.0257(18) 0.0051(15) 0.0007(14) 0.0022(13)
C108 0.0276(19) 0.0227(19) 0.0257(19) 0.0053(15) -0.0035(15) -0.0004(15)
C109 0.032(2) 0.035(2) 0.042(2) 0.0189(19) 0.0056(18) 0.0042(17)
C113 0.029(2) 0.036(2) 0.041(2) 0.0167(19) -0.0012(17) 0.0053(17)
C121 0.0282(19) 0.033(2) 0.0270(19) 0.0116(17) -0.0014(16) -0.0028(16)
C122 0.040(2) 0.043(3) 0.030(2) 0.0089(19) 0.0100(18) -0.0003(19)
C126 0.039(2) 0.045(3) 0.045(3) 0.025(2) 0.003(2) 0.0044(19)

loop_
_atom_type_symbol
_atom_type_scat_dispersion_real
_atom_type_scat_dispersion_imag
_atom_type_scat_Cromer_Mann_a1
_atom_type_scat_Cromer_Mann_b1
_atom_type_scat_Cromer_Mann_a2
_atom_type_scat_Cromer_Mann_b2
_atom_type_scat_Cromer_Mann_a3
_atom_type_scat_Cromer_Mann_b3
_atom_type_scat_Cromer_Mann_a4
_atom_type_scat_Cromer_Mann_b4
_atom_type_scat_Cromer_Mann_c
_atom_type_scat_source
C 0.0033 0.0016 2.3100 20.8439 1.0200 10.2075 1.5886 0.5687 0.8650 51.6512 0.2156 'International Tables Vol C 4.2.6.8 and 6.1.1.4'
H 0.0000 0.0000 0.4930 10.5109 0.3229 26.1257 0.1402 3.1424 0.0408 57.7998 0.0030 'International Tables Vol C 4.2.6.8 and 6.1.1.4'
N 0.0061 0.0033 12.2126 0.0057 3.1322 9.8933 2.0125 28.9975 1.1663 0.5826 -11.5290 'International Tables Vol C 4.2.6.8 and 6.1.1.4'
Ir -1.4442 7.9887 27.3049 1.5928 16.7296 8.8655 15.6115 0.4179 5.8338 45.0011 11.4722 'International Tables Vol C 4.2.6.8 and 6.1.1.4'
Cl 0.1484 0.1585 11.4604 0.0104 7.1964 1.1662 6.2556 18.5194 1.6455 47.7784 -9.5574 'International Tables Vol C 4.2.6.8 and 6.1.1.4'

loop_
_geom_angle_atom_site_label_1
_geom_angle_atom_site_label_2
_geom_angle_atom_site_label_3
_geom_angle
_geom_angle_publ_flag
Cl2 Ir1 C3 91.58(10) yes
Cl2 Ir1 C10 163.39(10) yes
C3 Ir1 C10 88.06(13) yes
Cl2 Ir1 C11 156.99(10) yes
C3 Ir1 C11 81.05(14) yes
C10 Ir1 C11 38.95(13) yes
Cl2 Ir1 C66 87.84(10) yes
C3 Ir1 C66 176.36(13) yes
C10 Ir1 C66 93.52(13) yes
C11 Ir1 C66 98.14(14) yes
Ir1 C3 N4 131.4(3) yes
Ir1 C3 N7 124.5(2) yes
N4 C3 N7 102.5(3) yes
C3 N4 C5 111.5(3) yes
C3 N4 C37 129.3(3) yes
C5 N4 C37 118.8(3) yes
N4 C5 C6 107.3(3) yes
N4 C5 H36 125.1 no
C6 C5 H36 127.6 no
C5 C6 N7 106.3(3) yes
C5 C6 H35 128.6 no
N7 C6 H35 125.1 no
C6 N7 C3 112.3(3) yes
C6 N7 C8 121.9(3) yes
C3 N7 C8 125.7(3) yes
N7 C8 C9 119.1(3) yes
N7 C8 C21 118.1(3) yes
C9 C8 C21 122.8(3) yes
C8 C9 C10 125.2(3) yes
C8 C9 C18 115.2(3) yes
C10 C9 C18 119.4(3) yes
Ir1 C10 C9 114.3(2) yes
Ir1 C10 C11 67.0(2) yes
C9 C10 C11 124.7(3) yes
Ir1 C10 C14 115.9(2) yes
C9 C10 C14 111.6(3) yes
C11 C10 C14 116.0(3) yes
Ir1 C11 C10 74.0(2) yes
Ir1 C11 H12 114.2 no
C10 C11 H12 117.4 no
Ir1 C11 H13 115.3 no
C10 C11 H13 119.9 no
H12 C11 H13 111.2 no
C10 C14 H15 109.5 no
C10 C14 H16 110.0 no
H15 C14 H16 109.2 no
C10 C14 H17 110.7 no
H15 C14 H17 107.5 no
H16 C14 H17 109.8 no
C9 C18 C19 122.2(4) yes
C9 C18 H34 119.1 no
C19 C18 H34 118.7 no
C18 C19 C20 120.6(4) yes
C18 C19 H33 118.5 no
C20 C19 H33 120.9 no
C19 C20 C21 120.3(4) yes
C19 C20 H32 119.9 no
C21 C20 H32 119.8 no
C8 C21 C20 117.9(3) yes
C8 C21 C22 123.5(3) yes
C20 C21 C22 118.3(3) yes
C21 C22 C23 112.7(3) yes
C21 C22 C27 109.7(3) yes
C23 C22 C27 110.6(4) yes
C21 C22 H31 110.6 no
C23 C22 H31 107.1 no
C27 C22 H31 106.0 no
C22 C23 H24 109.1 no
C22 C23 H25 111.1 no
H24 C23 H25 108.7 no
C22 C23 H26 110.0 no
H24 C23 H26 109.0 no
H25 C23 H26 108.9 no
C22 C27 H28 109.8 no
C22 C27 H29 109.4 no
H28 C27 H29 110.5 no
C22 C27 H30 109.6 no
H28 C27 H30 108.0 no
H29 C27 H30 109.7 no
N4 C37 C38 117.7(3) yes
N4 C37 C52 118.3(3) yes
C38 C37 C52 123.6(3) yes
C37 C38 C39 123.0(3) yes
C37 C38 C49 116.9(4) yes
C39 C38 C49 120.1(3) yes
C38 C39 C40 111.9(3) yes
C38 C39 C44 110.7(3) yes
C40 C39 C44 110.3(3) yes
C38 C39 H48 106.1 no
C40 C39 H48 109.2 no
C44 C39 H48 108.4 no
C39 C40 H41 111.1 no
C39 C40 H42 109.8 no
H41 C40 H42 107.4 no
C39 C40 H43 109.1 no
H41 C40 H43 110.2 no
H42 C40 H43 109.3 no
C39 C44 H45 109.9 no
C39 C44 H46 109.9 no
H45 C44 H46 107.5 no
C39 C44 H47 110.2 no
H45 C44 H47 109.1 no
H46 C44 H47 110.4 no
C38 C49 C50 121.1(4) yes
C38 C49 H65 119.1 no
C50 C49 H65 119.8 no
C49 C50 C51 120.1(4) yes
C49 C50 H64 121.0 no
C51 C50 H64 118.8 no
C50 C51 C52 121.7(4) yes
C50 C51 H63 119.2 no
C52 C51 H63 119.1 no
C37 C52 C51 116.5(3) yes
C37 C52 C53 121.9(3) yes
C51 C52 C53 121.5(3) yes
C52 C53 C54 110.1(3) yes
C52 C53 C58 113.8(4) yes
C54 C53 C58 109.2(3) yes
C52 C53 H62 106.2 no
C54 C53 H62 109.3 no
C58 C53 H62 108.2 no
C53 C54 H55 109.8 no
C53 C54 H56 109.4 no
H55 C54 H56 109.3 no
C53 C54 H57 109.5 no
H55 C54 H57 109.5 no
H56 C54 H57 109.3 no
C53 C58 H59 109.7 no
C53 C58 H60 111.2 no
H59 C58 H60 106.9 no
C53 C58 H61 109.2 no
H59 C58 H61 110.0 no
H60 C58 H61 109.8 no
Ir1 C66 N67 129.3(2) yes
Ir1 C66 N70 128.5(2) yes
N67 C66 N70 102.2(3) yes
C66 N67 C68 111.7(3) yes
C66 N67 C102 130.2(3) yes
C68 N67 C102 116.9(3) yes
N67 C68 C69 107.5(3) yes
N67 C68 H101 124.1 no
C69 C68 H101 128.4 no
C68 C69 N70 106.9(3) yes
C68 C69 H100 127.8 no
N70 C69 H100 125.3 no
C69 N70 C66 111.8(3) yes
C69 N70 C71 118.1(3) yes
C66 N70 C71 128.5(3) yes
N70 C71 C72 117.4(3) yes
N70 C71 C86 119.9(3) yes
C72 C71 C86 122.2(3) yes
C71 C72 C73 122.8(3) yes
C71 C72 C83 117.1(3) yes
C73 C72 C83 120.0(3) yes
C72 C73 C74 113.2(3) yes
C72 C73 C78 110.4(3) yes
C74 C73 C78 111.7(4) yes
C72 C73 H82 107.4 no
C74 C73 H82 106.5 no
C78 C73 H82 107.3 no
C73 C74 H75 109.1 no
C73 C74 H76 111.5 no
H75 C74 H76 108.0 no
C73 C74 H77 109.8 no
H75 C74 H77 109.3 no
H76 C74 H77 109.1 no
C73 C78 H79 109.5 no
C73 C78 H80 110.7 no
H79 C78 H80 108.3 no
C73 C78 H81 111.0 no
H79 C78 H81 109.8 no
H80 C78 H81 107.5 no
C72 C83 C84 121.6(4) yes
C72 C83 H99 119.1 no
C84 C83 H99 119.3 no
C83 C84 C85 120.1(3) yes
C83 C84 H98 121.2 no
C85 C84 H98 118.7 no
C84 C85 C86 121.0(4) yes
C84 C85 H97 119.3 no
C86 C85 H97 119.7 no
C71 C86 C85 118.0(3) yes
C71 C86 C87 124.2(3) yes
C85 C86 C87 117.7(3) yes
C86 C87 C88 109.8(4) yes
C86 C87 C92 112.7(4) yes
C88 C87 C92 110.1(4) yes
C86 C87 H96 107.7 no
C88 C87 H96 107.6 no
C92 C87 H96 108.8 no
C87 C88 H89 110.5 no
C87 C88 H90 109.1 no
H89 C88 H90 108.8 no
C87 C88 H91 111.7 no
H89 C88 H91 108.6 no
H90 C88 H91 108.1 no
C87 C92 H93 111.1 no
C87 C92 H94 108.4 no
H93 C92 H94 107.9 no
C87 C92 H95 112.7 no
H93 C92 H95 107.6 no
H94 C92 H95 109.0 no
N67 C102 C103 118.0(3) yes
N67 C102 C107 120.0(3) yes
C103 C102 C107 121.5(3) yes
C102 C103 C104 118.4(3) yes
C102 C103 C121 123.7(3) yes
C104 C103 C121 117.8(3) yes
C103 C104 C105 121.4(4) yes
C103 C104 H120 118.6 no
C105 C104 H120 120.0 no
C104 C105 C106 119.1(3) yes
C104 C105 H119 119.8 no
C106 C105 H119 121.1 no
C105 C106 C107 121.2(3) yes
C105 C106 H118 119.5 no
C107 C106 H118 119.2 no
C102 C107 C106 118.4(3) yes
C102 C107 C108 123.1(3) yes
C106 C107 C108 118.6(3) yes
C107 C108 C109 110.4(3) yes
C107 C108 C113 112.9(3) yes
C109 C108 C113 109.8(3) yes
C107 C108 H117 110.0 no
C109 C108 H117 106.6 no
C113 C108 H117 106.8 no
C108 C109 H110 110.5 no
C108 C109 H111 110.5 no
H110 C109 H111 109.3 no
C108 C109 H112 109.8 no
H110 C109 H112 109.7 no
H111 C109 H112 106.9 no
C108 C113 H114 110.4 no
C108 C113 H115 110.4 no
H114 C113 H115 108.2 no
C108 C113 H116 109.4 no
H114 C113 H116 108.9 no
H115 C113 H116 109.6 no
C103 C121 C122 111.4(3) yes
C103 C121 C126 113.3(3) yes
C122 C121 C126 109.0(3) yes
C103 C121 H130 108.1 no
C122 C121 H130 107.4 no
C126 C121 H130 107.4 no
C121 C122 H123 111.1 no
C121 C122 H124 112.3 no
H123 C122 H124 109.6 no
C121 C122 H125 108.9 no
H123 C122 H125 106.5 no
H124 C122 H125 108.3 no
C121 C126 H127 109.9 no
C121 C126 H128 111.6 no
H127 C126 H128 109.2 no
C121 C126 H129 109.3 no
H127 C126 H129 107.2 no
H128 C126 H129 109.4 no

loop_
_geom_bond_atom_site_label_1
_geom_bond_atom_site_label_2
_geom_bond_distance
_geom_bond_publ_flag
Ir1 Cl2 2.3291(9) yes
Ir1 C3 2.027(3) yes
Ir1 C10 2.178(3) yes
Ir1 C11 2.086(4) yes
Ir1 C66 2.074(3) yes
C3 N4 1.374(4) yes
C3 N7 1.365(4) yes
N4 C5 1.386(4) yes
N4 C37 1.451(4) yes
C5 C6 1.336(5) yes
C5 H36 0.928 no
C6 N7 1.388(4) yes
C6 H35 0.931 no
N7 C8 1.436(4) yes
C8 C9 1.403(5) yes
C8 C21 1.407(5) yes
C9 C10 1.511(5) yes
C9 C18 1.403(5) yes
C10 C11 1.425(5) yes
C10 C14 1.525(4) yes
C11 H12 0.963 no
C11 H13 0.967 no
C14 H15 0.966 no
C14 H16 0.952 no
C14 H17 0.963 no
C18 C19 1.382(6) yes
C18 H34 0.941 no
C19 C20 1.367(6) yes
C19 H33 0.951 no
C20 C21 1.392(5) yes
C20 H32 0.942 no
C21 C22 1.539(5) yes
C22 C23 1.531(5) yes
C22 C27 1.523(6) yes
C22 H31 0.975 no
C23 H24 0.962 no
C23 H25 0.968 no
C23 H26 0.975 no
C27 H28 0.963 no
C27 H29 0.957 no
C27 H30 0.968 no
C37 C38 1.399(5) yes
C37 C52 1.409(5) yes
C38 C39 1.509(5) yes
C38 C49 1.395(5) yes
C39 C40 1.526(5) yes
C39 C44 1.532(5) yes
C39 H48 0.975 no
C40 H41 0.971 no
C40 H42 0.967 no
C40 H43 0.964 no
C44 H45 0.979 no
C44 H46 0.964 no
C44 H47 0.960 no
C49 C50 1.389(6) yes
C49 H65 0.931 no
C50 C51 1.387(6) yes
C50 H64 0.936 no
C51 C52 1.387(5) yes
C51 H63 0.901 no
C52 C53 1.507(5) yes
C53 C54 1.545(6) yes
C53 C58 1.525(6) yes
C53 H62 0.981 no
C54 H55 0.974 no
C54 H56 0.958 no
C54 H57 0.969 no
C58 H59 0.989 no
C58 H60 0.971 no
C58 H61 0.976 no
C66 N67 1.388(4) yes
C66 N70 1.391(4) yes
N67 C68 1.390(4) yes
N67 C102 1.465(4) yes
C68 C69 1.341(5) yes
C68 H101 0.927 no
C69 N70 1.394(4) yes
C69 H100 0.925 no
N70 C71 1.454(4) yes
C71 C72 1.410(5) yes
C71 C86 1.401(5) yes
C72 C73 1.513(5) yes
C72 C83 1.392(5) yes
C73 C74 1.523(5) yes
C73 C78 1.523(6) yes
C73 H82 0.977 no
C74 H75 0.966 no
C74 H76 0.953 no
C74 H77 0.965 no
C78 H79 0.964 no
C78 H80 0.940 no
C78 H81 0.974 no
C83 C84 1.382(6) yes
C83 H99 0.933 no
C84 C85 1.381(6) yes
C84 H98 0.939 no
C85 C86 1.390(5) yes
C85 H97 0.940 no
C86 C87 1.530(5) yes
C87 C88 1.539(6) yes
C87 C92 1.528(6) yes
C87 H96 0.987 no
C88 H89 0.948 no
C88 H90 0.963 no
C88 H91 0.953 no
C92 H93 0.949 no
C92 H94 0.961 no
C92 H95 0.962 no
C102 C103 1.392(5) yes
C102 C107 1.400(5) yes
C103 C104 1.383(5) yes
C103 C121 1.527(5) yes
C104 C105 1.396(5) yes
C104 H120 0.920 no
C105 C106 1.381(5) yes
C105 H119 0.959 no
C106 C107 1.389(5) yes
C106 H118 0.924 no
C107 C108 1.517(5) yes
C108 C109 1.527(5) yes
C108 C113 1.535(5) yes
C108 H117 0.969 no
C109 H110 0.964 no
C109 H111 0.967 no
C109 H112 0.954 no
C113 H114 0.970 no
C113 H115 0.963 no
C113 H116 0.948 no
C121 C122 1.535(5) yes
C121 C126 1.537(6) yes
C121 H130 0.977 no
C122 H123 0.945 no
C122 H124 0.963 no
C122 H125 0.956 no
C126 H127 0.972 no
C126 H128 0.954 no
C126 H129 0.954 no

loop_
_geom_hbond_atom_site_label_D
_geom_hbond_atom_site_label_H
_geom_hbond_atom_site_label_A
_geom_hbond_angle_DHA
_geom_hbond_distance_DH
_geom_hbond_distance_HA
_geom_hbond_distance_DA
_geom_hbond_publ_flag
C14 H15 C66 122 0.97 2.45 3.067(6) yes
C14 H15 N70 151 0.97 2.56 3.436(6) yes
C73 H82 C66 137 0.98 2.46 3.246(6) yes

loop_
_platon_squeeze_void_nr
_platon_squeeze_void_average_x
_platon_squeeze_void_average_y
_platon_squeeze_void_average_z
_platon_squeeze_void_volume
_platon_squeeze_void_count_electrons
_platon_squeeze_void_content
1 -0.008 0.000 0.500 472 38 ' '
